data_2006945
loop_
_publ_author_name
'Kozlev\<car, Bojan'
'Leban, Ivan'
'Sieler, Joachim'
'\<Segedin, Primo\<z'

_publ_section_title <i>catena</i>-Poly[diaquabis(nicotinamide-<i>N</i>^1^)copper(II)-\m-sulfato-<i>O</i>:<i>O</i>']
_journal_issue 1
_journal_name_full 'Acta Crystallographica Section C'
_journal_page_first 39
_journal_page_last 41
_journal_paper_doi 10.1107/S0108270197012547
_journal_volume 54
_journal_year 1998
_chemical_formula_iupac '[Cu(SO4)(C6 H6 N2 O)2 (H2 O)2]'
_chemical_formula_sum 'C12 H16 Cu N4 O8 S'
_chemical_formula_weight 439.89
_chemical_name_systematic
;
catena-poly[bis(nicotinamide-N^1^)diaquacopper(II)-\m-sulfato-O:O']
;
_space_group_IT_number 14
_symmetry_cell_setting monoclinic
_symmetry_space_group_name_Hall '-P 2ybc'
_symmetry_space_group_name_H-M 'P 1 21/c 1'
_audit_creation_method SHELX-97
_cell_angle_alpha 90.00
_cell_angle_beta 93.800(10)
_cell_angle_gamma 90.00
_cell_formula_units_Z 4
_cell_length_a 11.019(2)
_cell_length_b 6.844(2)
_cell_length_c 21.424(3)
_cell_measurement_reflns_used 25
_cell_measurement_temperature 293(2)
_cell_measurement_theta_max 12
_cell_measurement_theta_min 10
_cell_volume 1612.1(6)
_computing_cell_refinement 'CAD-4 diffractometer software'
_computing_data_collection 'CAD-4 diffractometer software'
_computing_data_reduction
;
NRCVAX (Gabe, Le Page, Charland, Lee & White (1989)
;
_computing_molecular_graphics
;
ORTEPII (Johnson, 1971) and PLUTON (Spek, 1991)
;
_computing_publication_material SHELXL97
_computing_structure_refinement 'SHELXL97 (Sheldrick, 1997)'
_computing_structure_solution 'SHELXS97 (Sheldrick, 1990)'
_diffrn_ambient_temperature 293(2)
_diffrn_measured_fraction_theta_full 0.919
_diffrn_measured_fraction_theta_max 0.919
_diffrn_measurement_device_type 'Nonius CAD-4 diffractometer'
_diffrn_measurement_method 'variable \q/2\q scans'
_diffrn_radiation_monochromator graphite
_diffrn_radiation_source 'fine-focus sealed tube'
_diffrn_radiation_type MoK\a
_diffrn_radiation_wavelength 0.71073
_diffrn_reflns_av_R_equivalents 0.0251
_diffrn_reflns_av_sigmaI/netI 0.0319
_diffrn_reflns_limit_h_max 13
_diffrn_reflns_limit_h_min -13
_diffrn_reflns_limit_k_max 0
_diffrn_reflns_limit_k_min -8
_diffrn_reflns_limit_l_max 26
_diffrn_reflns_limit_l_min -26
_diffrn_reflns_number 6205
_diffrn_reflns_theta_full 26.00
_diffrn_reflns_theta_max 26
_diffrn_reflns_theta_min 1.85
_diffrn_standards_decay_% 2.5
_diffrn_standards_interval_count 300
_diffrn_standards_number 3
_exptl_absorpt_coefficient_mu 1.538
_exptl_absorpt_correction_T_max 0.899
_exptl_absorpt_correction_T_min 0.726
_exptl_absorpt_correction_type integration
_exptl_crystal_colour pale_blue
_exptl_crystal_density_diffrn 1.812
_exptl_crystal_density_meas 1.80(5)
_exptl_crystal_density_method 'flotation in CCl~4~/bromoform'
_exptl_crystal_description needle
_exptl_crystal_F_000 900
_exptl_crystal_size_max 1.00
_exptl_crystal_size_mid 0.10
_exptl_crystal_size_min 0.08
_refine_diff_density_max 2.072
_refine_diff_density_min -0.925
_refine_ls_extinction_method none
_refine_ls_goodness_of_fit_ref 1.012
_refine_ls_hydrogen_treatment H_atoms:_see_below
_refine_ls_matrix_type full
_refine_ls_number_parameters 247
_refine_ls_number_reflns 3178
_refine_ls_number_restraints 6
_refine_ls_restrained_S_all 1.012
_refine_ls_R_factor_all 0.0772
_refine_ls_R_factor_gt 0.0471
_refine_ls_shift/su_max 0.100
_refine_ls_shift/su_mean 0.009
_refine_ls_structure_factor_coef Fsqd
_refine_ls_weighting_details 'w = 1/[\s^2^(Fo^2^)+(0.1043P)^2^]'
_refine_ls_weighting_scheme calc
_refine_ls_wR_factor_ref 0.1428
_reflns_number_gt 2170
_reflns_number_total 3178
_reflns_threshold_expression I>2sigma(I)
_cod_data_source_file na1322.cif
_cod_data_source_block v37
_cod_depositor_comments
;
The following automatic conversions were performed:

'_refine_ls_weighting_scheme' value 'calc w =
1/[\s^2^(Fo^2^)+(0.1043P)^2^] ' was changed to 'calc'. New tag
'_refine_ls_weighting_details' was created. The value of the new tag
was set to 'w = 1/[\s^2^(Fo^2^)+(0.1043P)^2^]'.

Automatic conversion script
Id: cif_fix_values 3143 2015-03-26 13:38:13Z robertas 
;
_cod_original_sg_symbol_H-M 'P 21/c'
_cod_database_code 2006945

loop_
_symmetry_equiv_pos_as_xyz
'x, y, z'
'-x, y+1/2, -z+1/2'
'-x, -y, -z'
'x, -y-1/2, z-1/2'

loop_
_atom_site_label
_atom_site_fract_x
_atom_site_fract_y
_atom_site_fract_z
_atom_site_U_iso_or_equiv
_atom_site_adp_type
_atom_site_calc_flag
_atom_site_refinement_flags
_atom_site_occupancy
_atom_site_disorder_assembly
_atom_site_disorder_group
_atom_site_type_symbol
Cu .69288(4) .74759(6) .09669(2) .0203(2) Uani d . 1 . . Cu
OW1 .6817(2) .7027(4) .00478(12) .0226(6) Uani d D 1 . . O
H1 .621(3) .753(5) -.0153(19) .027 Uiso d D 1 . . H
H2 .664(4) .582(5) -.0008(18) .027 Uiso d D 1 . . H
OW2 .5144(2) .7908(4) .09459(13) .0226(6) Uani d D 1 . . O
H3 .474(4) .751(6) .0660(18) .027 Uiso d D 1 . . H
H4 .509(4) .897(5) .0924(19) .027 Uiso d D 1 . . H
S .62869(8) .24807(12) .06551(4) .0197(2) Uani d . 1 . . S
O1 .7190(2) .0913(4) .07439(13) .0301(6) Uani d . 1 . . O
O2 .6509(3) .4046(4) .11151(12) .0304(6) Uani d . 1 . . O
O3 .5051(2) .1672(4) .07181(13) .0295(6) Uani d . 1 . . O
O4 .6334(3) .3295(4) .00161(12) .0300(6) Uani d . 1 . . O
N11 .6965(3) .8115(5) .18864(15) .0279(7) Uani d . 1 . . N
C12 .7423(4) .9805(6) .21138(18) .0303(9) Uani d . 1 . . C
H12 .7916 1.0541 .1868 .036 Uiso calc R 1 . . H
C13 .7188(4) 1.0501(6) .27038(18) .0324(9) Uani d . 1 . . C
C14 .6456(4) .9386(6) .30652(19) .0342(10) Uani d . 1 . . C
H14 .6264 .9826 .3457 .041 Uiso calc R 1 . . H
C15 .6014(5) .7617(6) .28390(19) .0368(10) Uani d . 1 . . C
H15 .5537 .6838 .3080 .044 Uiso calc R 1 . . H
C16 .6290(4) .7023(6) .22527(19) .0350(10) Uani d . 1 . . C
H16 .6000 .5823 .2104 .042 Uiso calc R 1 . . H
C17 .7697(4) 1.2433(5) .29299(18) .0292(9) Uani d . 1 . . C
O11 .8615(4) 1.3112(5) .26794(16) .0548(10) Uani d . 1 . . O
N12 .7210(3) 1.3287(5) .33645(15) .0374(9) Uani d . 1 . . N
H121 .7499 1.4381 .3504 .056 Uiso calc R 1 . . H
H122 .6587 1.2780 .3523 .056 Uiso calc R 1 . . H
N21 .8713(3) .6824(5) .09562(16) .0273(7) Uani d . 1 . . N
C22 .9164(3) .5134(6) .1191(2) .0315(9) Uani d . 1 . . C
H22 .8686 .4386 .1441 .038 Uiso calc R 1 . . H
C23 1.0316(4) .4457(6) .1075(2) .0307(9) Uani d . 1 . . C
C24 1.1020(4) .5602(6) .0711(2) .0337(10) Uani d . 1 . . C
H24 1.1789 .5179 .0616 .040 Uiso calc R 1 . . H
C25 1.0583(4) .7365(6) .0489(2) .0374(10) Uani d . 1 . . C
H25 1.1059 .8166 .0254 .045 Uiso calc R 1 . . H
C26 .9430(4) .7930(6) .0622(2) .0351(10) Uani d . 1 . . C
H26 .9138 .9128 .0473 .042 Uiso calc R 1 . . H
C27 1.0774(3) .2521(6) .1322(2) .0302(9) Uani d . 1 . . C
O21 1.1624(3) .1695(5) .10572(17) .0515(9) Uani d . 1 . . O
N22 1.0298(3) .1782(5) .17854(19) .0435(10) Uani d . 1 . . N
H221 1.0551 .0674 .1932 .065 Uiso calc R 1 . . H
H222 .9720 .2384 .1955 .065 Uiso calc R 1 . . H

loop_
_atom_site_aniso_label
_atom_site_aniso_U_11
_atom_site_aniso_U_22
_atom_site_aniso_U_33
_atom_site_aniso_U_12
_atom_site_aniso_U_13
_atom_site_aniso_U_23
Cu .0245(3) .0120(3) .0245(3) .00220(17) .00274(18) -.00183(17)
OW1 .0287(14) .0149(13) .0243(13) .0027(11) .0020(11) .0020(10)
OW2 .0272(13) .0137(13) .0272(13) .0004(11) .0040(11) -.0018(11)
S .0263(4) .0060(4) .0268(5) .0011(3) .0010(3) -.0002(3)
O1 .0310(14) .0131(13) .0461(16) .0079(11) .0014(12) .0037(12)
O2 .0457(16) .0133(13) .0320(14) -.0040(12) .0015(13) -.0062(12)
O3 .0291(14) .0139(13) .0448(16) -.0012(11) -.0011(12) .0039(12)
O4 .0444(16) .0155(13) .0300(14) -.0058(12) .0006(12) .0024(12)
N11 .0422(19) .0130(15) .0279(17) -.0040(14) -.0022(15) -.0025(13)
C12 .043(2) .018(2) .030(2) -.0026(17) -.0008(18) .0005(16)
C13 .051(3) .0131(19) .033(2) -.0020(17) -.0030(19) -.0028(16)
C14 .055(3) .023(2) .0252(19) .0005(19) .0042(18) -.0040(17)
C15 .056(3) .023(2) .031(2) -.0091(19) .005(2) .0019(17)
C16 .058(3) .0151(19) .031(2) -.0031(19) -.002(2) -.0019(16)
C17 .043(2) .017(2) .0287(19) -.0054(18) .0047(17) -.0030(17)
O11 .084(3) .0351(19) .0477(19) -.0108(19) .0205(19) -.0155(16)
N12 .054(2) .0228(19) .038(2) -.0228(17) .0163(18) -.0162(16)
N21 .0260(16) .0124(15) .0427(19) .0022(13) -.0032(15) .0031(14)
C22 .027(2) .017(2) .050(2) .0029(16) -.0021(18) .0044(18)
C23 .030(2) .0120(18) .049(2) .0021(15) -.0056(18) .0014(17)
C24 .028(2) .022(2) .051(3) .0032(16) .0023(19) -.0052(19)
C25 .033(2) .024(2) .057(3) -.0011(18) .009(2) .008(2)
C26 .034(2) .013(2) .058(3) .0025(16) .001(2) .0045(19)
C27 .0241(18) .017(2) .049(2) .0050(17) .0045(17) .0019(19)
O21 .054(2) .0314(19) .070(2) .0133(16) .0153(18) .0137(17)
N22 .036(2) .0234(19) .074(3) .0182(16) .025(2) .014(2)

loop_
_atom_type_symbol
_atom_type_description
_atom_type_scat_dispersion_real
_atom_type_scat_dispersion_imag
_atom_type_scat_source
C C 0.0033 0.0016 'International Tables Vol C Tables 4.2.6.8 and 6.1.1.4'
H H 0.0000 0.0000 'International Tables Vol C Tables 4.2.6.8 and 6.1.1.4'
Cu Cu 0.3201 1.2651 'International Tables Vol C Tables 4.2.6.8 and 6.1.1.4'
N N 0.0061 0.0033 'International Tables Vol C Tables 4.2.6.8 and 6.1.1.4'
O O 0.0106 0.0060 'International Tables Vol C Tables 4.2.6.8 and 6.1.1.4'
S S 0.1246 0.1234 'International Tables Vol C Tables 4.2.6.8 and 6.1.1.4'

loop_
_geom_angle_atom_site_label_1
_geom_angle_atom_site_label_2
_geom_angle_atom_site_label_3
_geom_angle_site_symmetry_3
_geom_angle
_geom_angle_publ_flag
OW2 Cu OW1 . 90.26(11) yes
OW2 Cu N11 . 86.84(13) yes
OW1 Cu N11 . 175.64(12) yes
OW2 Cu N21 . 175.36(12) yes
OW1 Cu N21 . 87.19(12) yes
N11 Cu N21 . 95.92(14) yes
OW2 Cu O2 . 87.13(10) yes
OW1 Cu O2 . 88.86(10) yes
N11 Cu O2 . 94.24(11) yes
N21 Cu O2 . 88.95(12) yes
OW2 Cu O1 1_565 88.92(10) yes
OW1 Cu O1 1_565 87.43(10) yes
N11 Cu O1 1_565 89.25(12) yes
N21 Cu O1 1_565 94.83(11) yes
O2 Cu O1 1_565 174.57(9) yes
O2 S O1 . 111.46(16) yes
O2 S O4 . 109.39(16) yes
O1 S O4 . 109.24(17) yes
O2 S O3 . 108.95(17) yes
O1 S O3 . 109.51(16) yes
O4 S O3 . 108.23(16) yes
S O1 Cu 1_545 130.38(16) ?
S O2 Cu . 130.27(16) ?
C12 N11 C16 . 118.5(3) ?
C12 N11 Cu . 121.7(3) ?
C16 N11 Cu . 118.3(3) ?
N11 C12 C13 . 122.5(4) ?
C14 C13 C12 . 118.1(4) ?
C14 C13 C17 . 121.5(4) ?
C12 C13 C17 . 120.4(4) ?
C15 C14 C13 . 119.5(4) ?
C16 C15 C14 . 119.1(4) ?
N11 C16 C15 . 122.3(4) ?
N12 C17 O11 . 122.6(4) ?
N12 C17 C13 . 118.8(4) ?
O11 C17 C13 . 118.6(4) ?
C26 N21 C22 . 118.1(3) ?
C26 N21 Cu . 119.5(3) ?
C22 N21 Cu . 121.6(3) ?
N21 C22 C23 . 122.7(4) ?
C24 C23 C22 . 117.8(4) ?
C24 C23 C27 . 120.8(4) ?
C22 C23 C27 . 121.4(4) ?
C25 C24 C23 . 119.8(4) ?
C24 C25 C26 . 118.9(4) ?
N21 C26 C25 . 122.6(4) ?
N22 C27 O21 . 122.4(4) ?
N22 C27 C23 . 119.0(4) ?
O21 C27 C23 . 118.6(4) ?

loop_
_geom_bond_atom_site_label_1
_geom_bond_atom_site_label_2
_geom_bond_site_symmetry_2
_geom_bond_distance
_geom_bond_publ_flag
Cu OW2 . 1.986(3) yes
Cu OW1 . 1.989(3) yes
Cu N11 . 2.016(3) yes
Cu N21 . 2.018(3) yes
Cu O2 . 2.418(3) yes
Cu O1 1_565 2.421(3) yes
S O2 . 1.465(3) yes
S O1 . 1.467(3) yes
S O4 . 1.482(3) yes
S O3 . 1.484(3) yes
O1 Cu 1_545 2.421(3) ?
N11 C12 . 1.341(5) ?
N11 C16 . 1.343(6) ?
C12 C13 . 1.391(6) ?
C13 C14 . 1.383(6) ?
C13 C17 . 1.504(5) ?
C14 C15 . 1.381(6) ?
C15 C16 . 1.373(6) ?
C17 N12 . 1.250(5) ?
C17 O11 . 1.265(5) ?
N21 C26 . 1.336(6) ?
N21 C22 . 1.343(5) ?
C22 C23 . 1.388(5) ?
C23 C24 . 1.380(6) ?
C23 C27 . 1.502(5) ?
C24 C25 . 1.372(6) ?
C25 C26 . 1.375(6) ?
C27 N22 . 1.259(5) ?
C27 O21 . 1.261(5) ?

loop_
_geom_torsion_atom_site_label_1
_geom_torsion_atom_site_label_2
_geom_torsion_atom_site_label_3
_geom_torsion_atom_site_label_4
_geom_torsion_site_symmetry_1
_geom_torsion_site_symmetry_4
_geom_torsion
O2 S O1 Cu . 1_545 120.3(2)
O4 S O1 Cu . 1_545 -118.7(2)
O3 S O1 Cu . 1_545 -0.4(3)
O1 S O2 Cu . . 120.2(2)
O4 S O2 Cu . . -0.8(3)
O3 S O2 Cu . . -118.9(2)
OW2 Cu O2 S . . 90.4(2)
OW1 Cu O2 S . . 0.1(2)
N11 Cu O2 S . . 177.0(2)
N21 Cu O2 S . . -87.1(2)
O1 Cu O2 S 1_565 . 47.1(10)
OW2 Cu N11 C12 . . -107.6(3)
OW1 Cu N11 C12 . . -59.2(17)
N21 Cu N11 C12 . . 76.1(3)
O2 Cu N11 C12 . . 165.5(3)
O1 Cu N11 C12 1_565 . -18.6(3)
OW2 Cu N11 C16 . . 58.2(3)
OW1 Cu N11 C16 . . 106.6(15)
N21 Cu N11 C16 . . -118.1(3)
O2 Cu N11 C16 . . -28.7(3)
O1 Cu N11 C16 1_565 . 147.2(3)
C16 N11 C12 C13 . . -2.4(6)
Cu N11 C12 C13 . . 163.3(3)
N11 C12 C13 C14 . . 0.2(6)
N11 C12 C13 C17 . . -178.3(4)
C12 C13 C14 C15 . . 1.7(6)
C17 C13 C14 C15 . . -179.7(4)
C13 C14 C15 C16 . . -1.5(7)
C12 N11 C16 C15 . . 2.7(6)
Cu N11 C16 C15 . . -163.5(4)
C14 C15 C16 N11 . . -0.8(7)
C14 C13 C17 N12 . . -19.0(6)
C12 C13 C17 N12 . . 159.5(4)
C14 C13 C17 O11 . . 159.8(4)
C12 C13 C17 O11 . . -21.7(6)
OW2 Cu N21 C26 . . 117.8(14)
OW1 Cu N21 C26 . . 61.2(3)
N11 Cu N21 C26 . . -115.7(3)
O2 Cu N21 C26 . . 150.1(3)
O1 Cu N21 C26 1_565 . -26.0(3)
OW2 Cu N21 C22 . . -51.2(16)
OW1 Cu N21 C22 . . -107.8(3)
N11 Cu N21 C22 . . 75.3(3)
O2 Cu N21 C22 . . -18.9(3)
O1 Cu N21 C22 1_565 . 165.0(3)
C26 N21 C22 C23 . . -3.1(6)
Cu N21 C22 C23 . . 166.0(3)
N21 C22 C23 C24 . . 1.0(6)
N21 C22 C23 C27 . . -177.4(4)
C22 C23 C24 C25 . . 1.5(6)
C27 C23 C24 C25 . . 180.0(4)
C23 C24 C25 C26 . . -1.9(7)
C22 N21 C26 C25 . . 2.7(7)
Cu N21 C26 C25 . . -166.6(4)
C24 C25 C26 N21 . . -0.3(7)
C24 C23 C27 N22 . . 159.7(4)
C22 C23 C27 N22 . . -21.8(6)
C24 C23 C27 O21 . . -20.3(6)
C22 C23 C27 O21 . . 158.1(4)
